data_4068757
loop_
_publ_author_name
'Uddin, Md. Nazim'
'Mottalib, M. Abdul'
'Begum, Noorjahan'
'Ghosh, Shishir'
'Raha, Arun K.'
'Haworth, Daniel T.'
'Lindeman, Sergey V.'
'Siddiquee, Tasneem A.'
'Bennett, Dennis W.'
'Hogarth, Graeme'
'Nordlander, Ebbe'
'Kabir, Shariff E.'

_publ_section_title
;
 Carbon&#x2212;Phosphorus Bond Activation of Tri(2-thienyl)phosphine at
 Dirhenium and Dimanganese Centers
;
_journal_issue 5
_journal_name_full Organometallics
_journal_page_first 1514
_journal_paper_doi 10.1021/om801075p
_journal_volume 28
_journal_year 2009
_chemical_formula_sum 'C27 H14 O7 P2 Re2 S5'
_chemical_formula_weight 1045.02
_chemical_name_systematic
; 
 ? 
;
_space_group_IT_number 15
_symmetry_cell_setting monoclinic
_symmetry_space_group_name_Hall '-C 2yc'
_symmetry_space_group_name_H-M 'C 1 2/c 1'
_atom_sites_solution_hydrogens geom
_atom_sites_solution_primary direct
_atom_sites_solution_secondary difmap
_audit_creation_method SHELXL-97
_cell_angle_alpha 90.00
_cell_angle_beta 96.7340(10)
_cell_angle_gamma 90.00
_cell_formula_units_Z 8
_cell_length_a 10.3510(2)
_cell_length_b 17.8149(4)
_cell_length_c 33.7373(7)
_cell_measurement_reflns_used 7338
_cell_measurement_temperature 100(2)
_cell_measurement_theta_max 61
_cell_measurement_theta_min 3
_cell_volume 6178.3(2)
_computing_cell_refinement 'SAINT v7.23A (Bruker, 2005)'
_computing_data_collection 'APEX2 v2.0-2 (Bruker, 2005)'
_computing_data_reduction 'SADABS-2004/1 (Bruker, 2005)'
_computing_molecular_graphics 'XP v5.1 (Bruker, 1998)'
_computing_publication_material 'XCIF v6.12 (Bruker, 2001)'
_computing_structure_refinement 'SHELXL-97 v.97-2 (Sheldrick, 1993-1997)'
_computing_structure_solution 'XS/SHELXTL v6.12 (Bruker, 2001)'
_diffrn_ambient_temperature 100(2)
_diffrn_measured_fraction_theta_full 0.966
_diffrn_measured_fraction_theta_max 0.966
_diffrn_measurement_device_type 'Bruker APEX2 CCD detector'
_diffrn_measurement_method '\w scans'
_diffrn_radiation_monochromator graphite
_diffrn_radiation_source 'fine-focus sealed tube'
_diffrn_radiation_type CuK\a
_diffrn_radiation_wavelength 1.54178
_diffrn_reflns_av_R_equivalents 0.0243
_diffrn_reflns_av_sigmaI/netI 0.0148
_diffrn_reflns_limit_h_max 11
_diffrn_reflns_limit_h_min -11
_diffrn_reflns_limit_k_max 19
_diffrn_reflns_limit_k_min 0
_diffrn_reflns_limit_l_max 37
_diffrn_reflns_limit_l_min 0
_diffrn_reflns_number 26027
_diffrn_reflns_theta_full 61.74
_diffrn_reflns_theta_max 61.74
_diffrn_reflns_theta_min 2.64
_exptl_absorpt_coefficient_mu 19.627
_exptl_absorpt_correction_T_max 0.1109
_exptl_absorpt_correction_T_min 0.0884
_exptl_absorpt_correction_type numerical
_exptl_crystal_colour colorless
_exptl_crystal_density_diffrn 2.247
_exptl_crystal_density_method 'not measured'
_exptl_crystal_description prism
_exptl_crystal_F_000 3936
_exptl_crystal_size_max 0.24
_exptl_crystal_size_mid 0.22
_exptl_crystal_size_min 0.20
_refine_diff_density_max 0.816
_refine_diff_density_min -0.476
_refine_diff_density_rms 0.090
_refine_ls_extinction_coef 0.000051(2)
_refine_ls_extinction_expression Fc^*^=kFc[1+0.001xFc^2^\l^3^/sin(2\q)]^-1/4^
_refine_ls_extinction_method SHELXL
_refine_ls_goodness_of_fit_ref 1.326
_refine_ls_hydrogen_treatment constr
_refine_ls_matrix_type full
_refine_ls_number_parameters 429
_refine_ls_number_reflns 4673
_refine_ls_number_restraints 160
_refine_ls_restrained_S_all 1.306
_refine_ls_R_factor_all 0.0215
_refine_ls_R_factor_gt 0.0215
_refine_ls_shift/su_max 0.002
_refine_ls_shift/su_mean 0.000
_refine_ls_structure_factor_coef Fsqd
_refine_ls_weighting_details 'calc w=1/[\s^2^(Fo^2^)+(0.0121P)^2^+44.5156P] where P=(Fo^2^+2Fc^2^)/3'
_refine_ls_weighting_scheme calc
_refine_ls_wR_factor_gt 0.0514
_refine_ls_wR_factor_ref 0.0514
_reflns_number_gt 4671
_reflns_number_total 4673
_reflns_threshold_expression >2sigma(I)
_cod_data_source_file om801075p_si_005.cif
_cod_data_source_block dth_pa
_cod_original_sg_symbol_H-M 'C 2/c'
_cod_database_code 4068757

loop_
_symmetry_equiv_pos_as_xyz
'x, y, z'
'-x, y, -z+1/2'
'x+1/2, y+1/2, z'
'-x+1/2, y+1/2, -z+1/2'
'-x, -y, -z'
'x, -y, z-1/2'
'-x+1/2, -y+1/2, -z'
'x+1/2, -y+1/2, z-1/2'

loop_
_atom_site_label
_atom_site_type_symbol
_atom_site_fract_x
_atom_site_fract_y
_atom_site_fract_z
_atom_site_U_iso_or_equiv
_atom_site_adp_type
_atom_site_occupancy
_atom_site_symmetry_multiplicity
_atom_site_calc_flag
_atom_site_refinement_flags
_atom_site_disorder_assembly
_atom_site_disorder_group
Re1 Re 0.254928(18) 0.083582(11) 0.331187(5) 0.01443(7) Uani 1 1 d . A .
Re2 Re 0.344527(18) 0.153642(11) 0.450646(6) 0.01579(8) Uani 1 1 d . A .
P1 P 0.33863(10) -0.04325(6) 0.34265(3) 0.0160(2) Uani 1 1 d . . .
P2 P 0.20765(10) 0.07232(6) 0.40159(3) 0.0156(2) Uani 1 1 d . . .
O1 O 0.3394(4) 0.09583(19) 0.24639(10) 0.0308(8) Uani 1 1 d . A .
O2 O -0.0192(3) 0.0339(2) 0.29595(10) 0.0311(8) Uani 1 1 d . A .
O3 O 0.1649(3) 0.25006(19) 0.32909(10) 0.0265(7) Uani 1 1 d . A .
O4 O 0.1361(3) 0.2783(2) 0.42716(10) 0.0309(8) Uani 1 1 d . A .
O5 O 0.2041(3) 0.0978(2) 0.52171(10) 0.0301(8) Uani 1 1 d . A .
O6 O 0.5510(3) 0.0249(2) 0.46400(10) 0.0279(8) Uani 1 1 d . A .
O7 O 0.5289(3) 0.2630(2) 0.50163(10) 0.0311(8) Uani 1 1 d . A .
C1 C 0.3091(4) 0.0899(3) 0.27756(14) 0.0200(10) Uani 1 1 d . . .
C2 C 0.0843(5) 0.0506(3) 0.30976(13) 0.0216(10) Uani 1 1 d . . .
C3 C 0.1971(4) 0.1883(3) 0.32965(13) 0.0203(10) Uani 1 1 d . . .
C4 C 0.2114(4) 0.2338(3) 0.43609(13) 0.0209(10) Uani 1 1 d . . .
C5 C 0.2548(4) 0.1177(3) 0.49530(13) 0.0197(10) Uani 1 1 d . . .
C6 C 0.4750(4) 0.0721(3) 0.45922(13) 0.0204(10) Uani 1 1 d . . .
C7 C 0.4598(4) 0.2228(3) 0.48354(14) 0.0226(10) Uani 1 1 d . . .
S1 S 0.1666(2) -0.10719(11) 0.26959(7) 0.0256(5) Uani 0.858(6) 1 d PD A 1
C8 C 0.292(3) -0.1174(7) 0.3070(8) 0.0201(18) Uani 0.858(6) 1 d PD A 1
C9 C 0.3483(19) -0.1863(8) 0.3043(5) 0.037(4) Uani 0.858(6) 1 d PD A 1
H9 H 0.4206 -0.2025 0.3223 0.045 Uiso 0.858(6) 1 calc PR A 1
C10 C 0.2919(8) -0.2308(4) 0.2735(2) 0.0316(16) Uani 0.858(6) 1 d PD A 1
H10 H 0.3208 -0.2799 0.2680 0.038 Uiso 0.858(6) 1 calc PR A 1
C11 C 0.1905(7) -0.1960(3) 0.2520(2) 0.0276(17) Uani 0.858(6) 1 d PD A 1
H11 H 0.1389 -0.2180 0.2299 0.033 Uiso 0.858(6) 1 calc PR A 1
S1A S 0.354(3) -0.1966(16) 0.3081(8) 0.0256(5) Uani 0.142(6) 1 d PD A 2
C8A C 0.289(19) -0.108(5) 0.305(5) 0.0201(18) Uani 0.142(6) 1 d PD A 2
C9A C 0.192(7) -0.106(3) 0.274(2) 0.037(4) Uani 0.142(6) 1 d PD A 2
H9A H 0.1374 -0.0628 0.2695 0.045 Uiso 0.142(6) 1 calc PR A 2
C10A C 0.176(5) -0.170(3) 0.2507(13) 0.0316(16) Uani 0.142(6) 1 d PD A 2
H10A H 0.1147 -0.1745 0.2276 0.038 Uiso 0.142(6) 1 calc PR A 2
C11A C 0.260(6) -0.223(2) 0.2650(14) 0.0276(17) Uani 0.142(6) 1 d PD A 2
H11A H 0.2673 -0.2710 0.2527 0.033 Uiso 0.142(6) 1 calc PR A 2
S2 S 0.59757(14) -0.04261(12) 0.30813(4) 0.0321(5) Uani 0.948(6) 1 d PD A 1
C12 C 0.5137(6) -0.0550(5) 0.3486(2) 0.0182(15) Uani 0.948(6) 1 d PD A 1
C13 C 0.5987(11) -0.0642(8) 0.3823(3) 0.023(2) Uani 0.948(6) 1 d PD A 1
H13 H 0.5713 -0.0698 0.4081 0.028 Uiso 0.948(6) 1 calc PR A 1
C14 C 0.7288(6) -0.0646(6) 0.3758(2) 0.0276(16) Uani 0.948(6) 1 d PD A 1
H14 H 0.7990 -0.0722 0.3962 0.033 Uiso 0.948(6) 1 calc PR A 1
C15 C 0.7439(5) -0.0530(4) 0.33724(18) 0.0311(15) Uani 0.948(6) 1 d PD A 1
H15 H 0.8259 -0.0507 0.3273 0.037 Uiso 0.948(6) 1 calc PR A 1
S2A S 0.592(7) -0.067(6) 0.3901(19) 0.0321(5) Uani 0.052(6) 1 d PD A 2
C12A C 0.498(7) -0.044(13) 0.346(3) 0.0182(15) Uani 0.052(6) 1 d PD A 2
C13A C 0.576(10) -0.042(9) 0.316(2) 0.023(2) Uani 0.052(6) 1 d PD A 2
H13A H 0.5416 -0.0414 0.2891 0.028 Uiso 0.052(6) 1 calc PR A 2
C14A C 0.709(9) -0.040(8) 0.329(3) 0.0276(16) Uani 0.052(6) 1 d PD A 2
H14A H 0.7740 -0.0294 0.3119 0.033 Uiso 0.052(6) 1 calc PR A 2
C15A C 0.733(6) -0.054(16) 0.368(3) 0.0311(15) Uani 0.052(6) 1 d PD A 2
H15A H 0.8179 -0.0569 0.3824 0.037 Uiso 0.052(6) 1 calc PR A 2
S3 S 0.3188(2) -0.16186(11) 0.41036(5) 0.0218(5) Uani 0.851(6) 1 d PD A 1
C16 C 0.2911(9) -0.0735(4) 0.3907(2) 0.0158(13) Uiso 0.851(6) 1 d PD A 1
C17 C 0.2342(9) -0.0261(4) 0.4154(2) 0.0165(13) Uiso 0.851(6) 1 d PD A 1
C18 C 0.2141(16) -0.0626(8) 0.4517(5) 0.030(4) Uani 0.851(6) 1 d PD A 1
H18 H 0.1776 -0.0387 0.4730 0.036 Uiso 0.851(6) 1 calc PR A 1
C19 C 0.2535(6) -0.1364(3) 0.45260(16) 0.0225(14) Uani 0.851(6) 1 d PD A 1
H19 H 0.2453 -0.1694 0.4743 0.027 Uiso 0.851(6) 1 calc PR A 1
S3A S 0.199(3) -0.0736(13) 0.4537(8) 0.0218(5) Uani 0.149(6) 1 d PD A 2
C16A C 0.237(5) -0.0322(17) 0.4102(11) 0.0158(13) Uiso 0.149(6) 1 d PD A 2
C17A C 0.295(5) -0.079(2) 0.3852(11) 0.0165(13) Uiso 0.149(6) 1 d PD A 2
C18A C 0.315(7) -0.151(2) 0.4031(15) 0.030(4) Uani 0.149(6) 1 d PD A 2
H18A H 0.3616 -0.1901 0.3923 0.036 Uiso 0.149(6) 1 calc PR A 2
C19A C 0.259(4) -0.1560(13) 0.4378(9) 0.0225(14) Uani 0.149(6) 1 d PD A 2
H19A H 0.2539 -0.2019 0.4518 0.027 Uiso 0.149(6) 1 calc PR A 2
S4 S -0.0610(4) 0.1414(3) 0.37630(15) 0.0272(11) Uani 0.512(6) 1 d PD A 1
C20 C 0.0366(13) 0.0866(11) 0.4097(5) 0.0169(13) Uiso 0.512(6) 1 d PD A 1
C21 C -0.0312(19) 0.0665(15) 0.4401(7) 0.046(7) Uiso 0.512(6) 1 d PD A 1
H21 H 0.0076 0.0386 0.4624 0.055 Uiso 0.512(6) 1 calc PR A 1
C22 C -0.1614(11) 0.0892(7) 0.4369(3) 0.025(2) Uiso 0.512(6) 1 d PD A 1
H22 H -0.2227 0.0740 0.4542 0.030 Uiso 0.512(6) 1 calc PR A 1
C23 C -0.1868(10) 0.1360(6) 0.4054(3) 0.025(2) Uiso 0.512(6) 1 d PD A 1
H23 H -0.2658 0.1631 0.3999 0.030 Uiso 0.512(6) 1 calc PR A 1
S4A S -0.0368(4) 0.0550(4) 0.44532(16) 0.0356(14) Uani 0.488(6) 1 d PD A 2
C20A C 0.0351(13) 0.0858(11) 0.4050(5) 0.0169(13) Uiso 0.488(6) 1 d PD A 2
C21A C -0.0503(19) 0.1315(15) 0.3828(7) 0.046(7) Uiso 0.488(6) 1 d PD A 2
H21A H -0.0275 0.1561 0.3596 0.055 Uiso 0.488(6) 1 calc PR A 2
C22A C -0.1734(12) 0.1405(7) 0.3956(3) 0.025(2) Uiso 0.488(6) 1 d PD A 2
H22A H -0.2439 0.1672 0.3814 0.030 Uiso 0.488(6) 1 calc PR A 2
C23A C -0.1769(11) 0.1059(7) 0.4308(3) 0.025(2) Uiso 0.488(6) 1 d PD A 2
H23A H -0.2482 0.1090 0.4461 0.030 Uiso 0.488(6) 1 calc PR A 2
S5 S 0.47102(10) 0.12925(6) 0.36216(3) 0.0178(2) Uani 1 1 d . . .
C24 C 0.4390(4) 0.1936(3) 0.39990(13) 0.0200(10) Uani 1 1 d . A .
C25 C 0.4795(4) 0.2619(3) 0.38853(14) 0.0230(10) Uani 1 1 d . . .
H25 H 0.4742 0.3054 0.4045 0.028 Uiso 1 1 calc R A .
C26 C 0.5310(4) 0.2642(3) 0.35069(14) 0.0242(11) Uani 1 1 d . A .
H26 H 0.5631 0.3089 0.3400 0.029 Uiso 1 1 calc R . .
C27 C 0.5299(4) 0.1980(3) 0.33179(14) 0.0221(10) Uani 1 1 d . A .
H27 H 0.5566 0.1898 0.3062 0.027 Uiso 1 1 calc R . .

loop_
_atom_site_aniso_label
_atom_site_aniso_U_11
_atom_site_aniso_U_22
_atom_site_aniso_U_33
_atom_site_aniso_U_23
_atom_site_aniso_U_13
_atom_site_aniso_U_12
Re1 0.01313(11) 0.01554(12) 0.01457(11) 0.00171(7) 0.00145(7) 0.00032(7)
Re2 0.01415(11) 0.01790(13) 0.01530(12) 0.00012(7) 0.00156(8) 0.00010(7)
P1 0.0158(5) 0.0152(6) 0.0168(5) 0.0004(4) 0.0017(4) 0.0001(4)
P2 0.0139(5) 0.0161(6) 0.0170(6) 0.0011(4) 0.0028(4) -0.0001(4)
O1 0.043(2) 0.030(2) 0.0224(19) 0.0022(14) 0.0143(16) 0.0045(16)
O2 0.0150(18) 0.045(2) 0.0320(19) -0.0037(16) -0.0011(15) -0.0064(15)
O3 0.0289(19) 0.020(2) 0.0312(19) 0.0042(14) 0.0071(15) 0.0055(15)
O4 0.0303(19) 0.027(2) 0.035(2) 0.0008(15) 0.0009(16) 0.0120(17)
O5 0.034(2) 0.036(2) 0.0213(18) 0.0013(15) 0.0100(16) -0.0030(16)
O6 0.0239(18) 0.030(2) 0.0297(19) 0.0059(15) 0.0038(14) 0.0099(16)
O7 0.0268(19) 0.032(2) 0.0325(19) -0.0052(16) -0.0038(16) -0.0091(16)
C1 0.022(2) 0.018(2) 0.021(3) 0.0011(18) 0.005(2) 0.0008(18)
C2 0.030(3) 0.017(2) 0.019(2) 0.0000(18) 0.008(2) 0.001(2)
C3 0.015(2) 0.029(3) 0.017(2) 0.0011(19) 0.0039(18) -0.003(2)
C4 0.022(2) 0.027(3) 0.014(2) -0.0054(19) 0.0049(19) -0.006(2)
C5 0.018(2) 0.021(3) 0.019(2) -0.0031(19) -0.0022(19) -0.0018(18)
C6 0.018(2) 0.029(3) 0.014(2) 0.0015(19) 0.0021(18) -0.007(2)
C7 0.017(2) 0.028(3) 0.024(2) 0.004(2) 0.006(2) 0.004(2)
S1 0.0275(12) 0.0278(9) 0.0197(9) -0.0033(6) -0.0039(6) 0.0001(7)
C8 0.018(3) 0.020(5) 0.022(4) 0.000(5) 0.005(2) -0.002(5)
C9 0.035(5) 0.030(8) 0.046(7) -0.004(5) 0.002(4) 0.008(5)
C10 0.036(6) 0.021(3) 0.039(5) -0.007(3) 0.008(3) 0.000(3)
C11 0.025(4) 0.029(4) 0.029(3) -0.014(3) 0.005(3) -0.008(3)
S1A 0.0275(12) 0.0278(9) 0.0197(9) -0.0033(6) -0.0039(6) 0.0001(7)
C8A 0.018(3) 0.020(5) 0.022(4) 0.000(5) 0.005(2) -0.002(5)
C9A 0.035(5) 0.030(8) 0.046(7) -0.004(5) 0.002(4) 0.008(5)
C10A 0.036(6) 0.021(3) 0.039(5) -0.007(3) 0.008(3) 0.000(3)
C11A 0.025(4) 0.029(4) 0.029(3) -0.014(3) 0.005(3) -0.008(3)
S2 0.0216(8) 0.0501(10) 0.0259(8) 0.0110(8) 0.0083(6) -0.0002(7)
C12 0.019(3) 0.010(5) 0.026(3) 0.000(2) 0.005(2) 0.003(2)
C13 0.028(4) 0.023(3) 0.020(5) 0.005(4) 0.011(4) 0.009(2)
C14 0.024(3) 0.023(5) 0.035(4) -0.006(3) -0.003(2) 0.002(2)
C15 0.016(3) 0.037(4) 0.042(4) 0.005(3) 0.008(3) -0.001(3)
S2A 0.0216(8) 0.0501(10) 0.0259(8) 0.0110(8) 0.0083(6) -0.0002(7)
C12A 0.019(3) 0.010(5) 0.026(3) 0.000(2) 0.005(2) 0.003(2)
C13A 0.028(4) 0.023(3) 0.020(5) 0.005(4) 0.011(4) 0.009(2)
C14A 0.024(3) 0.023(5) 0.035(4) -0.006(3) -0.003(2) 0.002(2)
C15A 0.016(3) 0.037(4) 0.042(4) 0.005(3) 0.008(3) -0.001(3)
S3 0.0237(8) 0.0164(9) 0.0257(10) 0.0054(6) 0.0044(8) 0.0022(6)
C18 0.033(7) 0.031(8) 0.027(4) -0.005(5) 0.003(4) -0.001(5)
C19 0.026(3) 0.025(3) 0.015(3) 0.008(2) 0.000(3) -0.006(3)
S3A 0.0237(8) 0.0164(9) 0.0257(10) 0.0054(6) 0.0044(8) 0.0022(6)
C18A 0.033(7) 0.031(8) 0.027(4) -0.005(5) 0.003(4) -0.001(5)
C19A 0.026(3) 0.025(3) 0.015(3) 0.008(2) 0.000(3) -0.006(3)
S4 0.0162(15) 0.029(2) 0.038(2) 0.0140(14) 0.0086(12) 0.0068(11)
S4A 0.0133(16) 0.065(3) 0.029(2) 0.0127(17) 0.0075(12) -0.0025(14)
S5 0.0148(5) 0.0197(6) 0.0190(5) 0.0009(4) 0.0026(4) -0.0012(4)
C24 0.016(2) 0.026(3) 0.018(2) -0.0018(19) 0.0032(18) -0.0004(19)
C25 0.021(2) 0.019(3) 0.028(3) 0.0000(19) 0.000(2) -0.0032(19)
C26 0.020(2) 0.024(3) 0.027(3) 0.006(2) -0.001(2) -0.0074(19)
C27 0.016(2) 0.031(3) 0.019(2) 0.005(2) 0.0026(18) -0.0039(19)

loop_
_atom_type_symbol
_atom_type_description
_atom_type_scat_dispersion_real
_atom_type_scat_dispersion_imag
_atom_type_scat_source
C C 0.0181 0.0091 'International Tables Vol C Tables 4.2.6.8 and 6.1.1.4'
H H 0.0000 0.0000 'International Tables Vol C Tables 4.2.6.8 and 6.1.1.4'
O O 0.0492 0.0322 'International Tables Vol C Tables 4.2.6.8 and 6.1.1.4'
P P 0.2955 0.4335 'International Tables Vol C Tables 4.2.6.8 and 6.1.1.4'
S S 0.3331 0.5567 'International Tables Vol C Tables 4.2.6.8 and 6.1.1.4'
Re Re -5.2083 5.8923 'International Tables Vol C Tables 4.2.6.8 and 6.1.1.4'

loop_
_geom_angle_atom_site_label_1
_geom_angle_atom_site_label_2
_geom_angle_atom_site_label_3
_geom_angle
C2 Re1 C3 90.97(19)
C2 Re1 C1 91.16(19)
C3 Re1 C1 92.32(18)
C2 Re1 P1 94.03(14)
C3 Re1 P1 172.07(13)
C1 Re1 P1 93.72(13)
C2 Re1 P2 93.41(13)
C3 Re1 P2 90.48(13)
C1 Re1 P2 174.60(14)
P1 Re1 P2 83.09(4)
C2 Re1 S5 176.87(14)
C3 Re1 S5 87.51(13)
C1 Re1 S5 91.63(14)
P1 Re1 S5 87.20(4)
P2 Re1 S5 83.88(3)
C7 Re2 C5 94.66(18)
C7 Re2 C6 91.07(19)
C5 Re2 C6 91.41(18)
C7 Re2 C4 92.66(19)
C5 Re2 C4 92.68(18)
C6 Re2 C4 174.23(17)
C7 Re2 C24 86.58(18)
C5 Re2 C24 178.38(17)
C6 Re2 C24 89.61(17)
C4 Re2 C24 86.21(17)
C7 Re2 P2 173.17(14)
C5 Re2 P2 92.10(13)
C6 Re2 P2 89.74(13)
C4 Re2 P2 86.04(13)
C24 Re2 P2 86.64(12)
C12A P1 C17A 107(4)
C12A P1 C8A 105(10)
C17A P1 C8A 106(9)
C12A P1 C8 103(8)
C17A P1 C8 103(2)
C8A P1 C8 5(4)
C12A P1 C12 7(8)
C17A P1 C12 103.2(18)
C8A P1 C12 102(7)
C8 P1 C12 100.0(10)
C12A P1 C16 108(3)
C17A P1 C16 4.9(15)
C8A P1 C16 111(9)
C8 P1 C16 107.2(13)
C12 P1 C16 103.7(4)
C12A P1 Re1 111(8)
C17A P1 Re1 111.0(12)
C8A P1 Re1 115.5(18)
C8 P1 Re1 120.6(3)
C12 P1 Re1 117.2(3)
C16 P1 Re1 106.7(2)
C20A P2 C17 103.3(7)
C20A P2 C20 4.9(10)
C17 P2 C20 102.3(6)
C20A P2 C16A 104.9(17)
C17 P2 C16A 6.0(11)
C20 P2 C16A 104.5(16)
C20A P2 Re1 110.8(5)
C17 P2 Re1 106.3(2)
C20 P2 Re1 115.6(5)
C16A P2 Re1 100.3(9)
C20A P2 Re2 111.4(7)
C17 P2 Re2 109.2(3)
C20 P2 Re2 107.5(6)
C16A P2 Re2 113.4(16)
Re1 P2 Re2 115.09(4)
O1 C1 Re1 177.9(4)
O2 C2 Re1 176.8(4)
O3 C3 Re1 179.0(4)
O4 C4 Re2 178.6(4)
O5 C5 Re2 178.7(4)
O6 C6 Re2 179.6(4)
O7 C7 Re2 177.9(4)
C8 S1 C11 91.6(3)
C9 C8 S1 109.9(7)
C9 C8 P1 128.1(8)
S1 C8 P1 122.0(5)
C8 C9 C10 114.8(10)
C11 C10 C9 112.0(7)
C10 C11 S1 111.7(4)
C8A S1A C11A 91.7(12)
C9A C8A S1A 108.9(16)
C9A C8A P1 131(4)
S1A C8A P1 119(3)
C8A C9A C10A 116.1(19)
C11A C10A C9A 110.5(17)
C10A C11A S1A 112.5(15)
C12 S2 C15 91.5(3)
C13 C12 S2 110.0(5)
C13 C12 P1 130.2(6)
S2 C12 P1 119.3(3)
C12 C13 C14 114.3(6)
C15 C14 C13 112.1(5)
C14 C15 S2 112.1(4)
C12A S2A C15A 91.5(14)
C13A C12A P1 128(6)
C13A C12A S2A 109(2)
P1 C12A S2A 122(5)
C12A C13A C14A 115(2)
C15A C14A C13A 111(2)
C14A C15A S2A 112.3(16)
C19 S3 C16 90.8(3)
C17 C16 S3 113.2(5)
C17 C16 P1 122.5(6)
S3 C16 P1 124.2(4)
C16 C17 C18 111.0(8)
C16 C17 P2 120.0(5)
C18 C17 P2 128.7(7)
C19 C18 C17 112.5(11)
C18 C19 S3 112.4(7)
C19A S3A C16A 88.4(13)
C17A C16A S3A 115.2(19)
C17A C16A P2 125(2)
S3A C16A P2 120.0(18)
C16A C17A C18A 110(2)
C16A C17A P1 119(3)
C18A C17A P1 131(3)
C19A C18A C17A 112(2)
C18A C19A S3A 114.5(17)
C23 S4 C20 91.1(5)
C21 C20 S4 109.1(10)
C21 C20 P2 131.9(11)
S4 C20 P2 118.7(8)
C20 C21 C22 116.3(14)
C23 C22 C21 109.7(11)
C22 C23 S4 113.1(8)
C20A S4A C23A 92.0(6)
C21A C20A S4A 108.3(10)
C21A C20A P2 128.5(12)
S4A C20A P2 121.9(8)
C20A C21A C22A 117.0(14)
C23A C22A C21A 109.8(11)
C22A C23A S4A 112.5(8)
C27 S5 C24 94.3(2)
C27 S5 Re1 109.86(15)
C24 S5 Re1 106.15(15)
C25 C24 S5 106.7(3)
C25 C24 Re2 134.0(4)
S5 C24 Re2 119.3(2)
C24 C25 C26 115.8(4)
C27 C26 C25 114.4(4)
C26 C27 S5 108.7(4)

loop_
_geom_bond_atom_site_label_1
_geom_bond_atom_site_label_2
_geom_bond_distance
Re1 C2 1.920(5)
Re1 C3 1.957(5)
Re1 C1 1.959(5)
Re1 P1 2.4345(11)
Re1 P2 2.4888(11)
Re1 S5 2.4918(11)
Re2 C7 1.965(5)
Re2 C5 1.967(5)
Re2 C6 1.982(5)
Re2 C4 2.005(5)
Re2 C24 2.188(4)
Re2 P2 2.5090(11)
P1 C12A 1.64(7)
P1 C17A 1.68(3)
P1 C8A 1.74(4)
P1 C8 1.814(7)
P1 C12 1.811(6)
P1 C16 1.829(7)
P2 C20A 1.819(12)
P2 C17 1.826(7)
P2 C20 1.841(12)
P2 C16A 1.90(3)
O1 C1 1.137(6)
O2 C2 1.156(6)
O3 C3 1.150(6)
O4 C4 1.128(6)
O5 C5 1.142(6)
O6 C6 1.149(6)
O7 C7 1.139(6)
S1 C8 1.712(9)
S1 C11 1.718(6)
C8 C9 1.366(13)
C9 C10 1.380(14)
C10 C11 1.354(8)
S1A C8A 1.716(17)
S1A C11A 1.718(16)
C8A C9A 1.360(18)
C9A C10A 1.392(18)
C10A C11A 1.349(16)
S2 C12 1.716(6)
S2 C15 1.715(6)
C12 C13 1.364(10)
C13 C14 1.390(11)
C14 C15 1.345(8)
S2A C12A 1.718(18)
S2A C15A 1.722(17)
C12A C13A 1.363(19)
C13A C14A 1.393(19)
C14A C15A 1.348(17)
S3 C19 1.709(6)
S3 C16 1.719(7)
C16 C17 1.368(7)
C17 C18 1.424(15)
C18 C19 1.375(17)
S3A C19A 1.706(19)
S3A C16A 1.73(2)
C16A C17A 1.371(18)
C17A C18A 1.42(2)
C18A C19A 1.37(2)
S4 C23 1.723(10)
S4 C20 1.726(13)
C20 C21 1.358(16)
C21 C22 1.399(16)
C22 C23 1.350(12)
S4A C20A 1.715(13)
S4A C23A 1.731(10)
C20A C21A 1.361(16)
C21A C22A 1.403(16)
C22A C23A 1.344(13)
S5 C27 1.752(5)
S5 C24 1.773(5)
C24 C25 1.356(7)
C25 C26 1.441(7)
C26 C27 1.340(7)
